data_4336189
loop_
_publ_author_name
'Keith Searles'
'Ba L. Tran'
'Maren Pink'
'Chun-Hsing Chen'
'Daniel J. Mindiola'

_publ_section_title
;
 3d Early Transition Metal Complexes Supported by a New Sterically
 Demanding Aryloxide Ligand
;
_journal_name_full 'Inorganic Chemistry'
_journal_page_first 11126
_journal_page_last 11135
_journal_paper_doi 10.1021/ic401363p
_journal_volume 52
_journal_year 2013
_chemical_formula_moiety 'C80 H82 Na2 O4'
_chemical_formula_sum 'C80 H82 Na2 O4'
_chemical_formula_weight 1153.51
_space_group_IT_number 2
_symmetry_cell_setting triclinic
_symmetry_space_group_name_Hall '-P 1'
_symmetry_space_group_name_H-M 'P -1'
_atom_sites_solution_hydrogens difmap
_atom_sites_solution_primary other
_audit_creation_date 13-08-05
_audit_creation_method CRYSTALS_ver_14.40
_cell_angle_alpha 80.374(3)
_cell_angle_beta 76.077(3)
_cell_angle_gamma 80.536(4)
_cell_formula_units_Z 1
_cell_length_a 10.3211(17)
_cell_length_b 12.777(2)
_cell_length_c 13.069(2)
_cell_measurement_reflns_used 0
_cell_measurement_temperature 150
_cell_measurement_theta_max 0
_cell_measurement_theta_min 0
_cell_volume 1635.3(4)
_computing_cell_refinement 'Apex2 (Bruker AXS, 2006)'
_computing_data_collection 'Apex2 (Bruker AXS, 2006)'
_computing_data_reduction 'Apex2 (Bruker AXS, 2006)'
_computing_molecular_graphics 'CAMERON (Watkin et al., 1996)'
_computing_publication_material 'CRYSTALS (Betteridge et al., 2003)'
_computing_structure_refinement 'CRYSTALS (Betteridge et al., 2003)'
_computing_structure_solution 'Superflip (Palatinus & Chapuis, 2007)'
_diffrn_ambient_temperature 150
_diffrn_measured_fraction_theta_full 0.995
_diffrn_measured_fraction_theta_max 0.987
_diffrn_measurement_device Area
_diffrn_measurement_device_type 'Bruker Kappa Apex2'
_diffrn_measurement_method '\f & \w scans'
_diffrn_radiation_monochromator graphite
_diffrn_radiation_type 'Mo K\a'
_diffrn_radiation_wavelength 0.71073
_diffrn_reflns_av_R_equivalents 0.030
_diffrn_reflns_limit_h_max 14
_diffrn_reflns_limit_h_min -14
_diffrn_reflns_limit_k_max 17
_diffrn_reflns_limit_k_min -16
_diffrn_reflns_limit_l_max 18
_diffrn_reflns_limit_l_min -12
_diffrn_reflns_number 31025
_diffrn_reflns_theta_full 25.267
_diffrn_reflns_theta_max 30.079
_diffrn_reflns_theta_min 1.630
_diffrn_standards_number 0
_exptl_absorpt_coefficient_mu 0.082
_exptl_absorpt_correction_T_max 0.99
_exptl_absorpt_correction_T_min 0.96
_exptl_absorpt_correction_type numerical
_exptl_absorpt_process_details
; 
 Analytical Absorption (De Meulenaer & Tompa, 1965) 
;
_exptl_crystal_colour brown
_exptl_crystal_density_diffrn 1.171
_exptl_crystal_description plate
_exptl_crystal_F_000 616
_exptl_crystal_size_max 0.414
_exptl_crystal_size_mid 0.198
_exptl_crystal_size_min 0.098
_refine_diff_density_max 0.44
_refine_diff_density_min -0.49
_refine_ls_extinction_method none
_refine_ls_goodness_of_fit_ref 1.0355
_refine_ls_hydrogen_treatment constr
_refine_ls_matrix_type full
_refine_ls_number_parameters 425
_refine_ls_number_reflns 9471
_refine_ls_number_restraints 77
_refine_ls_R_factor_all 0.0724
_refine_ls_R_factor_gt 0.0542
_refine_ls_shift/su_max 0.0265866
_refine_ls_shift/su_mean 0.0009360
_refine_ls_structure_factor_coef Fsqd
_refine_ls_weighting_details
;
 Method= Modified Sheldrick 
 w=1/[\s^2^(F^2^) + ( 0.08P)^2^ + 0.70P] 
 ,where P=(max(Fo^2^,0) + 2Fc^2^)/3 
;
_refine_ls_weighting_scheme calc
_refine_ls_wR_factor_all 0.1651
_refine_ls_wR_factor_gt 0.1386
_refine_ls_wR_factor_ref 0.1648
_reflns_limit_h_max 14
_reflns_limit_h_min -13
_reflns_limit_k_max 17
_reflns_limit_k_min -17
_reflns_limit_l_max 18
_reflns_limit_l_min 0
_reflns_number_gt 7247
_reflns_number_total 9499
_reflns_threshold_expression I>2.0\s(I)
_oxford_diffrn_Wilson_B_factor 0.00
_oxford_diffrn_Wilson_scale 0.00
_oxford_refine_ls_r_factor_ref 0.0723
_oxford_refine_ls_scale 0.20914(16)
_oxford_reflns_number_all 9476
_oxford_reflns_threshold_expression_ref I>0.0\s(I)
_oxford_structure_analysis_title 'mo_12015_0m in P-1'
_cod_data_source_file ic401363p_si_005.cif
_cod_data_source_block 12015
_cod_original_cell_volume 1635.4(5)
_cod_original_sg_symbol_H-M 'P -1 '
_cod_database_code 4336189

loop_
_symmetry_equiv_pos_as_xyz
x,y,z
-x,-y,-z

loop_
_atom_site_label
_atom_site_type_symbol
_atom_site_fract_x
_atom_site_fract_y
_atom_site_fract_z
_atom_site_U_iso_or_equiv
_atom_site_occupancy
_atom_site_adp_type
_atom_site_refinement_flags_posn
_atom_site_refinement_flags_adp
_atom_site_refinement_flags_occupancy
_atom_site_disorder_assembly
_atom_site_disorder_group
Na1 Na 0.38229(6) 0.43710(5) 0.05077(5) 0.0301 1.0000 Uani . . . . .
O1 O 0.58163(10) 0.43534(8) 0.08723(8) 0.0248 1.0000 Uani . . . . .
O2 O 0.23938(13) 0.47799(12) 0.20214(10) 0.0497 1.0000 Uani D . . . .
C1 C 0.65540(13) 0.38526(10) 0.15428(10) 0.0206 1.0000 Uani . . . . .
C2 C 0.69706(13) 0.44248(10) 0.22364(10) 0.0209 1.0000 Uani . . . . .
C3 C 0.77510(13) 0.38919(11) 0.29439(11) 0.0225 1.0000 Uani . . . . .
C4 C 0.81636(13) 0.27829(11) 0.30210(11) 0.0233 1.0000 Uani . . . . .
C5 C 0.77316(14) 0.22317(11) 0.23591(11) 0.0247 1.0000 Uani . . . . .
C6 C 0.69596(13) 0.27330(11) 0.16315(11) 0.0228 1.0000 Uani . . . . .
C7 C 0.89665(15) 0.22125(12) 0.38472(12) 0.0278 1.0000 Uani . . . . .
C8 C 0.8040(2) 0.21558(19) 0.49447(14) 0.0487 1.0000 Uani . . . . .
C9 C 1.01387(18) 0.28224(15) 0.38260(16) 0.0414 1.0000 Uani . . . . .
C10 C 0.95662(19) 0.10678(14) 0.36422(15) 0.0395 1.0000 Uani . . . . .
C11 C 0.64692(13) 0.56177(11) 0.21815(11) 0.0223 1.0000 Uani . . . . .
C12 C 0.70642(14) 0.62738(11) 0.11365(11) 0.0223 1.0000 Uani . . . . .
C13 C 0.63438(15) 0.72528(12) 0.08226(12) 0.0285 1.0000 Uani . . . . .
C14 C 0.68567(18) 0.79038(13) -0.00972(13) 0.0351 1.0000 Uani . . . . .
C15 C 0.80897(18) 0.75802(14) -0.07326(13) 0.0367 1.0000 Uani . . . . .
C16 C 0.88113(16) 0.66075(13) -0.04422(13) 0.0334 1.0000 Uani . . . . .
C17 C 0.83041(14) 0.59582(12) 0.04897(12) 0.0268 1.0000 Uani . . . . .
C18 C 0.65930(14) 0.61398(11) 0.31155(11) 0.0244 1.0000 Uani . . . . .
C19 C 0.55524(17) 0.61663(14) 0.40131(13) 0.0351 1.0000 Uani . . . . .
C20 C 0.5591(2) 0.67007(16) 0.48459(14) 0.0435 1.0000 Uani . . . . .
C21 C 0.6676(2) 0.72211(16) 0.47896(15) 0.0451 1.0000 Uani . . . . .
C22 C 0.7735(2) 0.71842(17) 0.39199(15) 0.0458 1.0000 Uani . . . . .
C23 C 0.76958(17) 0.66417(14) 0.30871(13) 0.0355 1.0000 Uani . . . . .
C24 C 0.65046(14) 0.20658(11) 0.09520(11) 0.0240 1.0000 Uani . . . . .
C25 C 0.76042(15) 0.16787(12) 0.00356(12) 0.0277 1.0000 Uani . . . . .
C26 C 0.89526(16) 0.17890(14) -0.00790(14) 0.0354 1.0000 Uani . . . . .
C27 C 0.99251(19) 0.14434(16) -0.09311(16) 0.0447 1.0000 Uani . . . . .
C28 C 0.9571(2) 0.09755(17) -0.16860(17) 0.0486 1.0000 Uani . . . . .
C29 C 0.8236(2) 0.08525(17) -0.15832(16) 0.0467 1.0000 Uani . . . . .
C30 C 0.72631(17) 0.12023(14) -0.07358(14) 0.0362 1.0000 Uani . . . . .
C31 C 0.57940(15) 0.11661(12) 0.16688(12) 0.0267 1.0000 Uani . . . . .
C32 C 0.63733(19) 0.01041(13) 0.17474(15) 0.0386 1.0000 Uani . . . . .
C33 C 0.5715(3) -0.06811(16) 0.24649(18) 0.0558 1.0000 Uani . . . . .
C34 C 0.4474(3) -0.0412(2) 0.30924(18) 0.0635 1.0000 Uani . . . . .
C35 C 0.3876(2) 0.0644(2) 0.30260(17) 0.0560 1.0000 Uani . . . . .
C36 C 0.45375(17) 0.14252(15) 0.23206(14) 0.0381 1.0000 Uani . . . . .
C37 C 0.2811(7) 0.4544(4) 0.2997(5) 0.0651 0.528(8) Uani D U P 1 1
C38 C 0.2179(7) 0.5442(5) 0.3620(4) 0.0700 0.528(8) Uani D U P 1 1
C39 C 0.1882(8) 0.6310(3) 0.2905(5) 0.0778 0.528(8) Uani D U P 1 1
C40 C 0.1787(8) 0.5891(4) 0.1939(4) 0.0788 0.528(8) Uani D U P 1 1
C371 C 0.2795(4) 0.4497(3) 0.3030(3) 0.0303 0.472(8) Uani D U P 1 2
C381 C 0.1920(6) 0.5191(4) 0.3757(3) 0.0531 0.472(8) Uani D U P 1 2
C391 C 0.1212(8) 0.5982(5) 0.3151(5) 0.0965 0.472(8) Uani D U P 1 2
C401 C 0.1257(5) 0.5571(6) 0.2172(4) 0.0664 0.472(8) Uani D U P 1 2
H31 H 0.8014 0.4293 0.3392 0.0117 1.0000 Uiso R . . . .
H51 H 0.7978 0.1478 0.2405 0.0141 1.0000 Uiso R . . . .
H81 H 0.8516 0.1801 0.5469 0.0404 1.0000 Uiso R . . . .
H82 H 0.7681 0.2860 0.5099 0.0404 1.0000 Uiso R . . . .
H83 H 0.7326 0.1771 0.4946 0.0404 1.0000 Uiso R . . . .
H91 H 1.0637 0.2466 0.4336 0.0330 1.0000 Uiso R . . . .
H92 H 0.9788 0.3526 0.3986 0.0330 1.0000 Uiso R . . . .
H93 H 1.0712 0.2859 0.3136 0.0330 1.0000 Uiso R . . . .
H101 H 1.0053 0.0743 0.4170 0.0301 1.0000 Uiso R . . . .
H102 H 1.0154 0.1081 0.2959 0.0301 1.0000 Uiso R . . . .
H103 H 0.8856 0.0668 0.3672 0.0301 1.0000 Uiso R . . . .
H111 H 0.5532 0.5678 0.2211 0.0115 1.0000 Uiso R . . . .
H131 H 0.5495 0.7478 0.1254 0.0190 1.0000 Uiso R . . . .
H141 H 0.6344 0.8560 -0.0304 0.0251 1.0000 Uiso R . . . .
H151 H 0.8452 0.8033 -0.1354 0.0272 1.0000 Uiso R . . . .
H161 H 0.9657 0.6380 -0.0877 0.0234 1.0000 Uiso R . . . .
H171 H 0.8805 0.5291 0.0680 0.0151 1.0000 Uiso R . . . .
H191 H 0.4811 0.5794 0.4060 0.0249 1.0000 Uiso R . . . .
H201 H 0.4858 0.6721 0.5446 0.0340 1.0000 Uiso R . . . .
H211 H 0.6693 0.7616 0.5340 0.0405 1.0000 Uiso R . . . .
H221 H 0.8516 0.7497 0.3898 0.0387 1.0000 Uiso R . . . .
H231 H 0.8415 0.6645 0.2477 0.0275 1.0000 Uiso R . . . .
H241 H 0.5840 0.2522 0.0638 0.0148 1.0000 Uiso R . . . .
H261 H 0.9208 0.2108 0.0436 0.0265 1.0000 Uiso R . . . .
H271 H 1.0845 0.1503 -0.0985 0.0348 1.0000 Uiso R . . . .
H281 H 1.0228 0.0762 -0.2285 0.0441 1.0000 Uiso R . . . .
H291 H 0.7976 0.0533 -0.2096 0.0385 1.0000 Uiso R . . . .
H301 H 0.6351 0.1109 -0.0669 0.0263 1.0000 Uiso R . . . .
H321 H 0.7236 -0.0092 0.1320 0.0309 1.0000 Uiso R . . . .
H331 H 0.6113 -0.1408 0.2520 0.0484 1.0000 Uiso R . . . .
H341 H 0.4033 -0.0951 0.3579 0.0588 1.0000 Uiso R . . . .
H351 H 0.3023 0.0836 0.3470 0.0517 1.0000 Uiso R . . . .
H361 H 0.4114 0.2144 0.2253 0.0298 1.0000 Uiso R . . . .
H371 H 0.3764 0.4420 0.2892 0.0489 0.528(8) Uiso R . P 1 1
H372 H 0.2443 0.3915 0.3360 0.0489 0.528(8) Uiso R . P 1 1
H381 H 0.2853 0.5624 0.3917 0.0541 0.528(8) Uiso R . P 1 1
H382 H 0.1435 0.5261 0.4174 0.0541 0.528(8) Uiso R . P 1 1
H391 H 0.2535 0.6793 0.2692 0.0653 0.528(8) Uiso R . P 1 1
H392 H 0.1042 0.6676 0.3226 0.0653 0.528(8) Uiso R . P 1 1
H401 H 0.2152 0.6315 0.1297 0.0622 0.528(8) Uiso R . P 1 1
H402 H 0.0867 0.5851 0.1971 0.0622 0.528(8) Uiso R . P 1 1
H3711 H 0.3700 0.4621 0.2940 0.0292 0.472(8) Uiso R . P 1 2
H3712 H 0.2719 0.3765 0.3294 0.0292 0.472(8) Uiso R . P 1 2
H3811 H 0.2426 0.5563 0.4061 0.0433 0.472(8) Uiso R . P 1 2
H3812 H 0.1364 0.4775 0.4307 0.0433 0.472(8) Uiso R . P 1 2
H3911 H 0.1524 0.6662 0.3006 0.0779 0.472(8) Uiso R . P 1 2
H3912 H 0.0298 0.6051 0.3525 0.0779 0.472(8) Uiso R . P 1 2
H4011 H 0.1337 0.6125 0.1586 0.0593 0.472(8) Uiso R . P 1 2
H4012 H 0.0499 0.5223 0.2202 0.0593 0.472(8) Uiso R . P 1 2

loop_
_atom_site_aniso_label
_atom_site_aniso_U_11
_atom_site_aniso_U_22
_atom_site_aniso_U_33
_atom_site_aniso_U_23
_atom_site_aniso_U_13
_atom_site_aniso_U_12
Na1 0.0296(3) 0.0365(3) 0.0276(3) -0.0001(2) -0.0127(2) -0.0088(2)
O1 0.0278(5) 0.0217(5) 0.0285(5) -0.0023(4) -0.0146(4) -0.0018(4)
O2 0.0415(7) 0.0688(9) 0.0365(7) -0.0084(6) -0.0102(5) 0.0034(6)
C1 0.0203(6) 0.0213(6) 0.0219(6) -0.0027(5) -0.0075(5) -0.0032(4)
C2 0.0213(6) 0.0202(6) 0.0223(6) -0.0041(5) -0.0059(5) -0.0028(4)
C3 0.0244(6) 0.0229(6) 0.0228(6) -0.0054(5) -0.0076(5) -0.0042(5)
C4 0.0229(6) 0.0246(6) 0.0238(6) -0.0010(5) -0.0092(5) -0.0038(5)
C5 0.0270(6) 0.0205(6) 0.0285(7) -0.0023(5) -0.0112(5) -0.0023(5)
C6 0.0237(6) 0.0215(6) 0.0263(6) -0.0052(5) -0.0101(5) -0.0029(5)
C7 0.0295(7) 0.0295(7) 0.0264(7) -0.0012(5) -0.0132(5) -0.0020(5)
C8 0.0474(10) 0.0659(13) 0.0266(8) 0.0021(8) -0.0084(7) 0.0021(9)
C9 0.0394(9) 0.0423(9) 0.0497(10) 0.0006(8) -0.0265(8) -0.0081(7)
C10 0.0459(9) 0.0337(8) 0.0417(9) -0.0002(7) -0.0233(8) 0.0028(7)
C11 0.0218(6) 0.0219(6) 0.0251(6) -0.0058(5) -0.0078(5) -0.0019(5)
C12 0.0257(6) 0.0203(6) 0.0244(6) -0.0062(5) -0.0094(5) -0.0037(5)
C13 0.0305(7) 0.0242(7) 0.0316(7) -0.0041(6) -0.0103(6) 0.0000(5)
C14 0.0433(9) 0.0264(7) 0.0372(8) 0.0021(6) -0.0168(7) -0.0038(6)
C15 0.0450(9) 0.0344(8) 0.0314(8) 0.0040(6) -0.0103(7) -0.0128(7)
C16 0.0305(7) 0.0366(8) 0.0330(8) -0.0046(6) -0.0039(6) -0.0084(6)
C17 0.0257(6) 0.0253(7) 0.0303(7) -0.0050(5) -0.0070(5) -0.0030(5)
C18 0.0283(6) 0.0211(6) 0.0245(6) -0.0060(5) -0.0078(5) 0.0005(5)
C19 0.0330(8) 0.0431(9) 0.0302(8) -0.0096(7) -0.0059(6) -0.0041(7)
C20 0.0461(10) 0.0537(11) 0.0293(8) -0.0154(8) -0.0069(7) 0.0053(8)
C21 0.0648(12) 0.0421(10) 0.0350(9) -0.0177(8) -0.0196(8) 0.0000(9)
C22 0.0569(11) 0.0514(11) 0.0404(9) -0.0138(8) -0.0179(8) -0.0207(9)
C23 0.0369(8) 0.0437(9) 0.0310(8) -0.0116(7) -0.0078(6) -0.0124(7)
C24 0.0259(6) 0.0211(6) 0.0284(7) -0.0056(5) -0.0122(5) -0.0015(5)
C25 0.0311(7) 0.0238(7) 0.0306(7) -0.0064(5) -0.0098(6) -0.0032(5)
C26 0.0328(8) 0.0380(8) 0.0389(8) -0.0126(7) -0.0074(6) -0.0072(6)
C27 0.0335(8) 0.0498(11) 0.0515(11) -0.0176(9) -0.0020(8) -0.0074(7)
C28 0.0451(10) 0.0533(11) 0.0456(10) -0.0219(9) 0.0021(8) -0.0036(8)
C29 0.0512(11) 0.0529(11) 0.0411(10) -0.0240(9) -0.0090(8) -0.0058(9)
C30 0.0362(8) 0.0391(9) 0.0386(9) -0.0143(7) -0.0120(7) -0.0047(7)
C31 0.0290(7) 0.0251(7) 0.0308(7) -0.0060(5) -0.0124(6) -0.0062(5)
C32 0.0480(9) 0.0242(7) 0.0444(9) -0.0045(7) -0.0128(8) -0.0036(7)
C33 0.0894(17) 0.0299(9) 0.0516(12) 0.0026(8) -0.0195(11) -0.0197(10)
C34 0.0887(17) 0.0597(14) 0.0474(12) 0.0061(10) -0.0092(12) -0.0473(13)
C35 0.0487(11) 0.0757(15) 0.0454(11) -0.0081(10) 0.0011(9) -0.0302(11)
C36 0.0336(8) 0.0422(9) 0.0397(9) -0.0086(7) -0.0069(7) -0.0068(7)
C37 0.059(3) 0.077(3) 0.062(3) -0.017(3) -0.026(3) 0.010(3)
C38 0.072(3) 0.072(3) 0.078(3) -0.033(2) -0.025(2) -0.004(2)
C39 0.095(5) 0.040(3) 0.096(4) -0.018(3) -0.020(3) 0.006(2)
C40 0.073(3) 0.082(3) 0.071(3) 0.000(2) -0.024(3) 0.022(3)
C371 0.030(2) 0.041(2) 0.024(2) -0.0068(19) -0.0020(19) -0.019(2)
C381 0.049(2) 0.056(3) 0.054(2) -0.0140(19) 0.0088(18) -0.0283(19)
C391 0.111(5) 0.064(4) 0.112(5) -0.032(4) -0.028(4) 0.022(3)
C401 0.048(3) 0.075(3) 0.065(3) 0.007(3) -0.017(2) 0.014(3)

loop_
_atom_type_symbol
_atom_type_scat_dispersion_real
_atom_type_scat_dispersion_imag
_atom_type_scat_Cromer_Mann_a1
_atom_type_scat_Cromer_Mann_b1
_atom_type_scat_Cromer_Mann_a2
_atom_type_scat_Cromer_Mann_b2
_atom_type_scat_Cromer_Mann_a3
_atom_type_scat_Cromer_Mann_b3
_atom_type_scat_Cromer_Mann_a4
_atom_type_scat_Cromer_Mann_b4
_atom_type_scat_Cromer_Mann_c
_atom_type_scat_source
C 0.0033 0.0016 2.3100 20.8439 1.0200 10.2075 1.5886 0.5687 0.8650 51.6512 0.2156 'International Tables Vol C 4.2.6.8 and 6.1.1.4'
H 0.0000 0.0000 0.4930 10.5109 0.3229 26.1257 0.1402 3.1424 0.0408 57.7998 0.0030 'International Tables Vol C 4.2.6.8 and 6.1.1.4'
O 0.0106 0.0060 3.0485 13.2771 2.2868 5.7011 1.5463 0.3239 0.8670 32.9089 0.2508 'International Tables Vol C 4.2.6.8 and 6.1.1.4'
Na 0.0362 0.0249 4.7626 3.2850 3.1736 8.8422 1.2674 0.3136 1.1128 129.4240 0.6760 'International Tables Vol C 4.2.6.8 and 6.1.1.4'

loop_
_geom_angle_atom_site_label_1
_geom_angle_site_symmetry_1
_geom_angle_atom_site_label_2
_geom_angle_atom_site_label_3
_geom_angle_site_symmetry_3
_geom_angle
_geom_angle_publ_flag
Na1 2_665 Na1 O1 2_665 46.62(3) yes
Na1 2_665 Na1 O1 . 46.79(3) yes
O1 2_665 Na1 O1 . 93.41(4) yes
Na1 2_665 Na1 O2 . 120.85(5) yes
O1 2_665 Na1 O2 . 119.11(5) yes
O1 . Na1 O2 . 102.49(5) yes
Na1 2_665 O1 Na1 . 86.59(4) yes
Na1 2_665 O1 C1 . 133.02(9) yes
Na1 . O1 C1 . 140.38(9) yes
Na1 . O2 C37 . 120.3(3) yes
Na1 . O2 C40 . 112.6(3) yes
C37 . O2 C40 . 106.94(7) yes
Na1 . O2 C371 . 120.62(16) yes
Na1 . O2 C401 . 129.5(2) yes
C371 . O2 C401 . 106.92(7) yes
O1 . C1 C2 . 120.87(12) yes
O1 . C1 C6 . 122.46(12) yes
C2 . C1 C6 . 116.66(11) yes
C1 . C2 C3 . 120.66(12) yes
C1 . C2 C11 . 116.52(11) yes
C3 . C2 C11 . 122.77(12) yes
C2 . C3 C4 . 122.48(13) yes
C2 . C3 H31 . 118.7 no
C4 . C3 H31 . 118.8 no
C3 . C4 C5 . 116.41(12) yes
C3 . C4 C7 . 121.09(13) yes
C5 . C4 C7 . 122.39(12) yes
C4 . C5 C6 . 123.11(13) yes
C4 . C5 H51 . 118.3 no
C6 . C5 H51 . 118.5 no
C1 . C6 C5 . 120.66(12) yes
C1 . C6 C24 . 119.57(11) yes
C5 . C6 C24 . 119.73(12) yes
C4 . C7 C8 . 109.14(13) yes
C4 . C7 C9 . 110.35(12) yes
C8 . C7 C9 . 109.52(15) yes
C4 . C7 C10 . 112.30(13) yes
C8 . C7 C10 . 108.03(15) yes
C9 . C7 C10 . 107.44(14) yes
C7 . C8 H81 . 110.5 no
C7 . C8 H82 . 109.4 no
H81 . C8 H82 . 109.5 no
C7 . C8 H83 . 108.4 no
H81 . C8 H83 . 109.5 no
H82 . C8 H83 . 109.5 no
C7 . C9 H91 . 110.2 no
C7 . C9 H92 . 109.0 no
H91 . C9 H92 . 109.5 no
C7 . C9 H93 . 109.1 no
H91 . C9 H93 . 109.5 no
H92 . C9 H93 . 109.5 no
C7 . C10 H101 . 109.7 no
C7 . C10 H102 . 109.7 no
H101 . C10 H102 . 109.5 no
C7 . C10 H103 . 109.0 no
H101 . C10 H103 . 109.5 no
H102 . C10 H103 . 109.5 no
C2 . C11 C12 . 113.92(11) yes
C2 . C11 C18 . 115.16(11) yes
C12 . C11 C18 . 109.77(11) yes
C2 . C11 H111 . 105.5 no
C12 . C11 H111 . 105.9 no
C18 . C11 H111 . 105.7 no
C11 . C12 C13 . 118.46(12) yes
C11 . C12 C17 . 123.29(12) yes
C13 . C12 C17 . 118.23(13) yes
C12 . C13 C14 . 121.11(14) yes
C12 . C13 H131 . 119.2 no
C14 . C13 H131 . 119.6 no
C13 . C14 C15 . 120.04(15) yes
C13 . C14 H141 . 119.8 no
C15 . C14 H141 . 120.1 no
C14 . C15 C16 . 119.72(15) yes
C14 . C15 H151 . 120.1 no
C16 . C15 H151 . 120.1 no
C15 . C16 C17 . 120.29(15) yes
C15 . C16 H161 . 120.1 no
C17 . C16 H161 . 119.6 no
C16 . C17 C12 . 120.60(14) yes
C16 . C17 H171 . 119.6 no
C12 . C17 H171 . 119.8 no
C11 . C18 C19 . 120.00(13) yes
C11 . C18 C23 . 122.20(13) yes
C19 . C18 C23 . 117.73(14) yes
C18 . C19 C20 . 121.46(16) yes
C18 . C19 H191 . 118.7 no
C20 . C19 H191 . 119.8 no
C19 . C20 C21 . 119.96(17) yes
C19 . C20 H201 . 120.0 no
C21 . C20 H201 . 120.1 no
C20 . C21 C22 . 119.64(17) yes
C20 . C21 H211 . 120.6 no
C22 . C21 H211 . 119.8 no
C21 . C22 C23 . 120.25(17) yes
C21 . C22 H221 . 120.2 no
C23 . C22 H221 . 119.5 no
C22 . C23 C18 . 120.91(16) yes
C22 . C23 H231 . 119.6 no
C18 . C23 H231 . 119.4 no
C6 . C24 C25 . 114.63(12) yes
C6 . C24 C31 . 109.41(12) yes
C25 . C24 C31 . 113.33(12) yes
C6 . C24 H241 . 106.3 no
C25 . C24 H241 . 106.3 no
C31 . C24 H241 . 106.2 no
C24 . C25 C26 . 122.63(14) yes
C24 . C25 C30 . 119.64(13) yes
C26 . C25 C30 . 117.72(15) yes
C25 . C26 C27 . 121.19(16) yes
C25 . C26 H261 . 119.2 no
C27 . C26 H261 . 119.6 no
C26 . C27 C28 . 120.36(17) yes
C26 . C27 H271 . 120.1 no
C28 . C27 H271 . 119.5 no
C27 . C28 C29 . 119.36(17) yes
C27 . C28 H281 . 120.7 no
C29 . C28 H281 . 119.9 no
C28 . C29 C30 . 120.32(18) yes
C28 . C29 H291 . 120.4 no
C30 . C29 H291 . 119.3 no
C25 . C30 C29 . 121.05(16) yes
C25 . C30 H301 . 119.2 no
C29 . C30 H301 . 119.7 no
C24 . C31 C32 . 123.02(14) yes
C24 . C31 C36 . 118.70(14) yes
C32 . C31 C36 . 118.18(15) yes
C31 . C32 C33 . 120.81(18) yes
C31 . C32 H321 . 119.9 no
C33 . C32 H321 . 119.3 no
C32 . C33 C34 . 120.2(2) yes
C32 . C33 H331 . 120.8 no
C34 . C33 H331 . 119.0 no
C33 . C34 C35 . 119.98(18) yes
C33 . C34 H341 . 119.7 no
C35 . C34 H341 . 120.4 no
C34 . C35 C36 . 119.8(2) yes
C34 . C35 H351 . 120.3 no
C36 . C35 H351 . 119.9 no
C31 . C36 C35 . 121.07(18) yes
C31 . C36 H361 . 118.9 no
C35 . C36 H361 . 119.9 no
O2 . C37 C38 . 106.96(7) yes
O2 . C37 H371 . 111.8 no
C38 . C37 H371 . 113.6 no
O2 . C37 H372 . 106.5 no
C38 . C37 H372 . 108.2 no
H371 . C37 H372 . 109.5 no
C37 . C38 C39 . 106.90(7) yes
C37 . C38 H381 . 107.1 no
C39 . C38 H381 . 105.8 no
C37 . C38 H382 . 112.8 no
C39 . C38 H382 . 114.3 no
H381 . C38 H382 . 109.5 no
C38 . C39 C40 . 106.92(7) yes
C38 . C39 H391 . 115.0 no
C40 . C39 H391 . 107.3 no
C38 . C39 H392 . 107.0 no
C40 . C39 H392 . 111.2 no
H391 . C39 H392 . 109.5 no
C39 . C40 O2 . 106.98(7) yes
C39 . C40 H401 . 113.3 no
O2 . C40 H401 . 114.1 no
C39 . C40 H402 . 108.6 no
O2 . C40 H402 . 103.9 no
H401 . C40 H402 . 109.5 no
O2 . C371 C381 . 107.12(7) yes
O2 . C371 H3711 . 109.4 no
C381 . C371 H3711 . 109.3 no
O2 . C371 H3712 . 110.6 no
C381 . C371 H3712 . 111.0 no
H3711 . C371 H3712 . 109.5 no
C371 . C381 C391 . 107.03(7) yes
C371 . C381 H3811 . 111.3 no
C391 . C381 H3811 . 105.3 no
C371 . C381 H3812 . 109.5 no
C391 . C381 H3812 . 114.2 no
H3811 . C381 H3812 . 109.5 no
C381 . C391 C401 . 106.91(7) yes
C381 . C391 H3911 . 115.3 no
C401 . C391 H3911 . 110.9 no
C381 . C391 H3912 . 107.0 no
C401 . C391 H3912 . 106.8 no
H3911 . C391 H3912 . 109.5 no
C391 . C401 O2 . 106.89(7) yes
C391 . C401 H4011 . 110.8 no
O2 . C401 H4011 . 110.0 no
C391 . C401 H4012 . 113.2 no
O2 . C401 H4012 . 106.3 no
H4011 . C401 H4012 . 109.5 no

loop_
_geom_bond_atom_site_label_1
_geom_bond_atom_site_label_2
_geom_bond_site_symmetry_2
_geom_bond_distance
_geom_bond_publ_flag
Na1 Na1 2_665 3.0442(12) yes
Na1 O1 2_665 2.2229(12) yes
Na1 O1 . 2.2165(12) yes
Na1 O2 . 2.2472(14) yes
O1 C1 . 1.3155(16) yes
O2 C37 . 1.413(4) yes
O2 C40 . 1.452(4) yes
O2 C371 . 1.447(4) yes
O2 C401 . 1.415(4) yes
C1 C2 . 1.4331(19) yes
C1 C6 . 1.4163(18) yes
C2 C3 . 1.3910(18) yes
C2 C11 . 1.5225(18) yes
C3 C4 . 1.4049(19) yes
C3 H31 . 0.950 no
C4 C5 . 1.391(2) yes
C4 C7 . 1.5339(19) yes
C5 C6 . 1.3937(19) yes
C5 H51 . 0.950 no
C6 C24 . 1.5237(19) yes
C7 C8 . 1.518(2) yes
C7 C9 . 1.536(2) yes
C7 C10 . 1.532(2) yes
C8 H81 . 0.950 no
C8 H82 . 0.950 no
C8 H83 . 0.950 no
C9 H91 . 0.950 no
C9 H92 . 0.950 no
C9 H93 . 0.950 no
C10 H101 . 0.950 no
C10 H102 . 0.950 no
C10 H103 . 0.950 no
C11 C12 . 1.5259(19) yes
C11 C18 . 1.5254(19) yes
C11 H111 . 0.950 no
C12 C13 . 1.3982(19) yes
C12 C17 . 1.3924(19) yes
C13 C14 . 1.386(2) yes
C13 H131 . 0.950 no
C14 C15 . 1.383(2) yes
C14 H141 . 0.950 no
C15 C16 . 1.385(2) yes
C15 H151 . 0.950 no
C16 C17 . 1.394(2) yes
C16 H161 . 0.950 no
C17 H171 . 0.950 no
C18 C19 . 1.388(2) yes
C18 C23 . 1.386(2) yes
C19 C20 . 1.390(2) yes
C19 H191 . 0.950 no
C20 C21 . 1.375(3) yes
C20 H201 . 0.950 no
C21 C22 . 1.375(3) yes
C21 H211 . 0.950 no
C22 C23 . 1.396(2) yes
C22 H221 . 0.950 no
C23 H231 . 0.950 no
C24 C25 . 1.525(2) yes
C24 C31 . 1.524(2) yes
C24 H241 . 0.950 no
C25 C26 . 1.392(2) yes
C25 C30 . 1.399(2) yes
C26 C27 . 1.387(2) yes
C26 H261 . 0.950 no
C27 C28 . 1.381(3) yes
C27 H271 . 0.950 no
C28 C29 . 1.385(3) yes
C28 H281 . 0.950 no
C29 C30 . 1.385(2) yes
C29 H291 . 0.950 no
C30 H301 . 0.950 no
C31 C32 . 1.388(2) yes
C31 C36 . 1.392(2) yes
C32 C33 . 1.396(3) yes
C32 H321 . 0.950 no
C33 C34 . 1.370(4) yes
C33 H331 . 0.950 no
C34 C35 . 1.387(4) yes
C34 H341 . 0.950 no
C35 C36 . 1.388(3) yes
C35 H351 . 0.950 no
C36 H361 . 0.950 no
C37 C38 . 1.488(4) yes
C37 H371 . 0.950 no
C37 H372 . 0.950 no
C38 C39 . 1.369(4) yes
C38 H381 . 0.950 no
C38 H382 . 0.950 no
C39 C40 . 1.481(4) yes
C39 H391 . 0.950 no
C39 H392 . 0.950 no
C40 H401 . 0.950 no
C40 H402 . 0.950 no
C371 C381 . 1.4530(10) yes
C371 H3711 . 0.950 no
C371 H3712 . 0.950 no
C381 C391 . 1.397(4) yes
C381 H3811 . 0.950 no
C381 H3812 . 0.950 no
C391 C401 . 1.451(4) yes
C391 H3911 . 0.950 no
C391 H3912 . 0.950 no
C401 H4011 . 0.950 no
C401 H4012 . 0.950 no

loop_
_geom_torsion_atom_site_label_1
_geom_torsion_atom_site_label_2
_geom_torsion_atom_site_label_3
_geom_torsion_atom_site_label_4
_geom_torsion
_geom_torsion_site_symmetry_1
_geom_torsion_site_symmetry_3
_geom_torsion_site_symmetry_4
_geom_torsion_publ_flag
O2 Na1 O1 C1 60.53(15) . . . no
O2 Na1 O1 Na1 -120.82(5) . . 2_665 no
O1 Na1 O1 C1 -178.65(13) 2_665 . . no
O1 Na1 O1 Na1 0.02(10) 2_665 . 2_665 no
O1 Na1 O2 C37 -25.0(3) . . . no
O1 Na1 O2 C40 102.6(3) . . . no
O1 Na1 O2 C37 -126.1(3) 2_665 . . no
O1 Na1 O2 C40 1.5(4) 2_665 . . no
O1 Na1 O1 Na1 0.02(9) . 2_665 2_665 no
O1 Na1 O1 C1 -178.82(12) . 2_665 2_665 no
O2 Na1 O1 Na1 106.33(6) . 2_665 2_665 no
O2 Na1 O1 C1 -72.49(13) . 2_665 2_665 no
Na1 O1 C1 C2 -119.02(14) . . . no
Na1 O1 C1 C6 60.0(2) . . . no
Na1 O1 C1 C2 62.83(17) 2_665 . . no
Na1 O1 C1 C6 -118.12(13) 2_665 . . no
Na1 O2 C37 C38 142.7(4) . . . no
C40 O2 C37 C38 12.6(6) . . . no
Na1 O2 C40 C39 -133.5(4) . . . no
C37 O2 C40 C39 0.9(7) . . . no
O1 C1 C2 C3 -179.98(12) . . . no
O1 C1 C2 C11 2.33(19) . . . no
C6 C1 C2 C3 0.92(19) . . . no
C6 C1 C2 C11 -176.78(12) . . . no
O1 C1 C6 C5 -179.43(13) . . . no
O1 C1 C6 C24 -1.6(2) . . . no
C2 C1 C6 C5 -0.3(2) . . . no
C2 C1 C6 C24 177.47(12) . . . no
C1 C2 C3 C4 -0.3(2) . . . no
C11 C2 C3 C4 177.30(13) . . . no
C1 C2 C11 C12 -67.96(16) . . . no
C1 C2 C11 C18 163.93(12) . . . no
C3 C2 C11 C12 114.40(15) . . . no
C3 C2 C11 C18 -13.71(19) . . . no
C2 C3 C4 C5 -1.0(2) . . . no
C2 C3 C4 C7 -177.03(13) . . . no
C3 C4 C5 C6 1.6(2) . . . no
C7 C4 C5 C6 177.58(14) . . . no
C3 C4 C7 C8 72.43(18) . . . no
C3 C4 C7 C9 -47.95(19) . . . no
C3 C4 C7 C10 -167.80(14) . . . no
C5 C4 C7 C8 -103.37(17) . . . no
C5 C4 C7 C9 136.25(15) . . . no
C5 C4 C7 C10 16.4(2) . . . no
C4 C5 C6 C1 -1.0(2) . . . no
C4 C5 C6 C24 -178.76(13) . . . no
C1 C6 C24 C25 106.55(15) . . . no
C1 C6 C24 C31 -124.88(14) . . . no
C5 C6 C24 C25 -75.62(17) . . . no
C5 C6 C24 C31 52.95(17) . . . no
C2 C11 C12 C13 155.84(13) . . . no
C2 C11 C12 C17 -25.6(2) . . . no
C18 C11 C12 C13 -73.34(17) . . . no
C18 C11 C12 C17 105.19(16) . . . no
C2 C11 C18 C19 -89.07(17) . . . no
C2 C11 C18 C23 93.97(17) . . . no
C12 C11 C18 C19 140.78(14) . . . no
C12 C11 C18 C23 -36.19(19) . . . no
C11 C12 C13 C14 177.46(14) . . . no
C17 C12 C13 C14 -1.2(2) . . . no
C11 C12 C17 C16 -178.20(14) . . . no
C13 C12 C17 C16 0.3(2) . . . no
C12 C13 C14 C15 1.2(3) . . . no
C13 C14 C15 C16 -0.4(3) . . . no
C14 C15 C16 C17 -0.4(3) . . . no
C15 C16 C17 C12 0.4(2) . . . no
C11 C18 C19 C20 -175.40(16) . . . no
C23 C18 C19 C20 1.7(2) . . . no
C11 C18 C23 C22 175.01(16) . . . no
C19 C18 C23 C22 -2.0(2) . . . no
C18 C19 C20 C21 0.2(3) . . . no
C19 C20 C21 C22 -1.8(3) . . . no
C20 C21 C22 C23 1.4(3) . . . no
C21 C22 C23 C18 0.5(3) . . . no
C6 C24 C25 C26 9.0(2) . . . no
C6 C24 C25 C30 -170.25(14) . . . no
C31 C24 C25 C26 -117.57(17) . . . no
C31 C24 C25 C30 63.17(19) . . . no
C6 C24 C31 C32 -106.34(17) . . . no
C6 C24 C31 C36 69.94(18) . . . no
C25 C24 C31 C32 23.0(2) . . . no
C25 C24 C31 C36 -160.77(15) . . . no
C24 C25 C26 C27 -178.98(16) . . . no
C30 C25 C26 C27 0.3(3) . . . no
C24 C25 C30 C29 179.34(16) . . . no
C26 C25 C30 C29 0.0(3) . . . no
C25 C26 C27 C28 -0.3(3) . . . no
C26 C27 C28 C29 -0.1(3) . . . no
C27 C28 C29 C30 0.5(3) . . . no
C28 C29 C30 C25 -0.4(3) . . . no
C24 C31 C32 C33 175.99(18) . . . no
C36 C31 C32 C33 -0.3(3) . . . no
C24 C31 C36 C35 -176.83(16) . . . no
C32 C31 C36 C35 -0.4(3) . . . no
C31 C32 C33 C34 0.9(4) . . . no
C32 C33 C34 C35 -0.8(4) . . . no
C33 C34 C35 C36 0.2(4) . . . no
C34 C35 C36 C31 0.5(3) . . . no
O2 C37 C38 C39 -22.6(8) . . . no
C37 C38 C39 C40 22.7(8) . . . no
C38 C39 C40 O2 -15.1(8) . . . no
